data_7228790
loop_
_publ_author_name
'Jing, Yi-Ming'
'Zheng, You-Xuan'

_publ_section_title
;
 Photoluminescence and electroluminescence of deep red iridium(iii)
 complexes with 2,3-diphenylquinoxaline derivatives and 1,3,4-oxadiazole
 derivatives ligands
;
_journal_issue 59
_journal_name_full 'RSC Adv.'
_journal_page_first 37021
_journal_paper_doi 10.1039/C7RA05530G
_journal_volume 7
_journal_year 2017
_chemical_formula_moiety 'C54 H31 F4 Ir N6 O2'
_chemical_formula_sum 'C54 H31 F4 Ir N6 O2'
_chemical_formula_weight 1064.05
_space_group_crystal_system monoclinic
_space_group_IT_number 15
_space_group_name_Hall '-C 2yc'
_space_group_name_H-M_alt 'C 1 2/c 1'
_symmetry_space_group_name_Hall '-C 2yc'
_symmetry_space_group_name_H-M 'C 1 2/c 1'
_atom_sites_solution_hydrogens geom
_atom_sites_solution_primary direct
_audit_creation_date 2017-03-01
_audit_creation_method
;
Olex2 1.2
(compiled 2017.02.23 svn.r3390 for OlexSys, GUI svn.r5320)
;
_audit_update_record
;
2017-03-01 deposited with the CCDC.
2017-07-19 downloaded from the CCDC.
;
_cell_angle_alpha 90
_cell_angle_beta 135.639(5)
_cell_angle_gamma 90
_cell_formula_units_Z 8
_cell_length_a 29.928(10)
_cell_length_b 18.643(6)
_cell_length_c 22.998(8)
_cell_measurement_reflns_used 4554
_cell_measurement_temperature 296(2)
_cell_measurement_theta_max 22.372
_cell_measurement_theta_min 2.185
_cell_volume 8972(5)
_computing_cell_refinement 'SAINT v8.34A (Bruker, 2013)'
_computing_data_reduction 'SAINT v8.34A (Bruker, 2013)'
_computing_molecular_graphics 'Olex2 (Dolomanov et al., 2009)'
_computing_publication_material 'Olex2 (Dolomanov et al., 2009)'
_computing_structure_refinement 'ShelXL (Sheldrick, 2015)'
_computing_structure_solution 'ShelXS (Sheldrick, 2008)'
_diffrn_ambient_temperature 296.15
_diffrn_measured_fraction_theta_full 1.000
_diffrn_measured_fraction_theta_max 0.982
_diffrn_measurement_device_type 'CCD area detector'
_diffrn_measurement_method 'phi and omega scans'
_diffrn_radiation_monochromator graphite
_diffrn_radiation_type MoK\a
_diffrn_radiation_wavelength 0.71073
_diffrn_reflns_av_R_equivalents 0.0696
_diffrn_reflns_av_unetI/netI 0.0829
_diffrn_reflns_Laue_measured_fraction_full 1.000
_diffrn_reflns_Laue_measured_fraction_max 0.982
_diffrn_reflns_limit_h_max 38
_diffrn_reflns_limit_h_min -26
_diffrn_reflns_limit_k_max 24
_diffrn_reflns_limit_k_min -23
_diffrn_reflns_limit_l_max 29
_diffrn_reflns_limit_l_min -29
_diffrn_reflns_number 30648
_diffrn_reflns_point_group_measured_fraction_full 1.000
_diffrn_reflns_point_group_measured_fraction_max 0.982
_diffrn_reflns_theta_full 25.242
_diffrn_reflns_theta_max 27.761
_diffrn_reflns_theta_min 1.463
_exptl_absorpt_coefficient_mu 3.043
_exptl_absorpt_correction_type none
_exptl_crystal_colour 'dark red'
_exptl_crystal_colour_modifier dark
_exptl_crystal_colour_primary red
_exptl_crystal_density_diffrn 1.575
_exptl_crystal_description block
_exptl_crystal_F_000 4208
_refine_diff_density_max 0.782
_refine_diff_density_min -0.878
_refine_diff_density_rms 0.108
_refine_ls_extinction_method none
_refine_ls_goodness_of_fit_ref 0.930
_refine_ls_hydrogen_treatment constr
_refine_ls_matrix_type full
_refine_ls_number_parameters 604
_refine_ls_number_reflns 10389
_refine_ls_number_restraints 0
_refine_ls_restrained_S_all 0.930
_refine_ls_R_factor_all 0.0755
_refine_ls_R_factor_gt 0.0393
_refine_ls_shift/su_max 0.001
_refine_ls_shift/su_mean 0.000
_refine_ls_structure_factor_coef Fsqd
_refine_ls_weighting_details 'w=1/[\s^2^(Fo^2^)+(0.0234P)^2^] where P=(Fo^2^+2Fc^2^)/3'
_refine_ls_weighting_scheme calc
_refine_ls_wR_factor_gt 0.0670
_refine_ls_wR_factor_ref 0.0778
_reflns_Friedel_coverage 0.000
_reflns_number_gt 6802
_reflns_number_total 10389
_reflns_threshold_expression 'I > 2\s(I)'
_cod_data_source_file c7ra05530g2.cif
_cod_data_source_block 20170104zyx_xp_0m
_cod_database_code 7228790
_shelx_shelxl_version_number 2014/7
_shelx_space_group_comment
;
The symmetry employed for this shelxl refinement is uniquely defined
by the following loop, which should always be used as a source of
symmetry information in preference to the above space-group names.
They are only intended as comments.
;
_olex2_refinement_description
;
1. Fixed Uiso
 At 1.2 times of:
  All C(H) groups
2.a Aromatic/amide H refined with riding coordinates:
 C5(H5), C25(H25), C2(H2), C4(H4), C39(H39), C38(H38), C45(H45), C24(H24),
 C34(H34), C43(H43), C42(H42), C22(H22), C30(H30), C44(H44), C14(H14), C19(H19),
  C16(H16), C10(H10), C18(H18), C11(H11), C17(H17), C37(H37), C50(H50),
 C52(H52), C54(H54), C53(H53), C51(H51), C36(H36), C13(H13), C33(H33), C31(H31)
;
_olex2_submission_special_instructions 'No special instructions were received'

loop_
_space_group_symop_operation_xyz
'x, y, z'
'-x, y, -z+1/2'
'x+1/2, y+1/2, z'
'-x+1/2, y+1/2, -z+1/2'
'-x, -y, -z'
'x, -y, z-1/2'
'-x+1/2, -y+1/2, -z'
'x+1/2, -y+1/2, z-1/2'

loop_
_atom_site_label
_atom_site_type_symbol
_atom_site_fract_x
_atom_site_fract_y
_atom_site_fract_z
_atom_site_U_iso_or_equiv
_atom_site_adp_type
_atom_site_occupancy
_atom_site_site_symmetry_order
_atom_site_calc_flag
_atom_site_refinement_flags_posn
Ir1 Ir 0.21198(2) 0.44054(2) 0.30014(2) 0.03418(6) Uani 1 1 d .
N3 N 0.30768(16) 0.4504(2) 0.4103(2) 0.0387(9) Uani 1 1 d .
N1 N 0.11651(15) 0.4400(2) 0.1879(2) 0.0357(8) Uani 1 1 d .
O1 O 0.20550(14) 0.48829(17) 0.37893(18) 0.0447(8) Uani 1 1 d .
N6 N 0.17672(17) 0.2766(2) 0.2857(2) 0.0442(10) Uani 1 1 d .
O2 O 0.17333(15) 0.26523(17) 0.37792(19) 0.0474(8) Uani 1 1 d .
F1 F 0.31848(13) 0.34795(17) 0.19876(17) 0.0636(9) Uani 1 1 d .
C21 C 0.2287(2) 0.5388(2) 0.2852(3) 0.0378(11) Uani 1 1 d .
N5 N 0.19310(16) 0.3422(2) 0.3272(2) 0.0390(9) Uani 1 1 d .
F3 F 0.17674(13) 0.68706(16) 0.14781(16) 0.0655(8) Uani 1 1 d .
C27 C 0.3226(2) 0.5209(3) 0.4309(3) 0.0396(11) Uani 1 1 d .
C1 C 0.2175(2) 0.3960(2) 0.2270(2) 0.0338(10) Uani 1 1 d .
C5 C 0.1541(2) 0.3427(2) 0.0892(3) 0.0395(11) Uani 1 1 d .
H5 H 0.1147 0.3278 0.0383 0.047 Uiso 1 1 calc R
C26 C 0.2828(2) 0.5704(3) 0.3615(3) 0.0403(11) Uani 1 1 d .
C6 C 0.15814(19) 0.3732(2) 0.1486(2) 0.0331(10) Uani 1 1 d .
C25 C 0.3005(2) 0.6413(3) 0.3645(3) 0.0462(12) Uani 1 1 d .
H25 H 0.3365 0.6616 0.4150 0.055 Uiso 1 1 calc R
C23 C 0.2117(2) 0.6486(3) 0.2190(3) 0.0471(13) Uani 1 1 d .
C46 C 0.1975(2) 0.3844(3) 0.4340(3) 0.0442(12) Uani 1 1 d .
C2 C 0.2717(2) 0.3863(2) 0.2423(3) 0.0375(11) Uani 1 1 d .
H2 H 0.3118 0.3999 0.2930 0.045 Uiso 1 1 calc R
C7 C 0.1031(2) 0.3933(3) 0.1327(3) 0.0401(11) Uani 1 1 d .
C48 C 0.1661(2) 0.2331(3) 0.3181(3) 0.0438(12) Uani 1 1 d .
C4 C 0.2075(2) 0.3349(3) 0.1058(3) 0.0436(12) Uani 1 1 d .
H4 H 0.2052 0.3155 0.0665 0.052 Uiso 1 1 calc R
C3 C 0.2650(2) 0.3567(3) 0.1822(3) 0.0408(11) Uani 1 1 d .
C41 C 0.20413(19) 0.4588(3) 0.4288(3) 0.0407(12) Uani 1 1 d .
C28 C 0.3770(2) 0.5389(3) 0.5172(3) 0.0452(12) Uani 1 1 d .
N2 N -0.00988(19) 0.4118(3) 0.0381(2) 0.0595(13) Uani 1 1 d .
C40 C 0.3519(2) 0.3995(3) 0.4665(3) 0.0428(12) Uani 1 1 d .
C35 C 0.4100(2) 0.4219(3) 0.5462(3) 0.0486(13) Uani 1 1 d .
C49 C 0.1463(2) 0.1583(3) 0.2984(3) 0.0457(12) Uani 1 1 d .
C29 C 0.3839(2) 0.6109(3) 0.5506(3) 0.0492(13) Uani 1 1 d .
C15 C 0.0046(2) 0.4681(3) 0.0868(3) 0.0564(15) Uani 1 1 d .
C39 C 0.3418(2) 0.3271(3) 0.4453(3) 0.0460(12) Uani 1 1 d .
H39 H 0.3034 0.3117 0.3935 0.055 Uiso 1 1 calc R
C38 C 0.3896(2) 0.2785(3) 0.5025(3) 0.0585(15) Uani 1 1 d .
H38 H 0.3839 0.2303 0.4881 0.070 Uiso 1 1 calc R
N4 N 0.41972(19) 0.4905(2) 0.5719(2) 0.0534(11) Uani 1 1 d .
C9 C 0.0186(2) 0.3054(3) 0.0164(3) 0.0515(14) Uani 1 1 d .
C45 C 0.1953(2) 0.3594(3) 0.4893(3) 0.0564(14) Uani 1 1 d .
H45 H 0.1909 0.3105 0.4919 0.068 Uiso 1 1 calc R
C24 C 0.2639(2) 0.6805(3) 0.2920(3) 0.0489(12) Uani 1 1 d .
H24 H 0.2746 0.7276 0.2927 0.059 Uiso 1 1 calc R
C34 C 0.4433(3) 0.6441(3) 0.6064(3) 0.0725(18) Uani 1 1 d .
H34 H 0.4783 0.6221 0.6215 0.087 Uiso 1 1 calc R
C43 C 0.2070(2) 0.4775(3) 0.5363(3) 0.0581(15) Uani 1 1 d .
H43 H 0.2111 0.5088 0.5714 0.070 Uiso 1 1 calc R
C42 C 0.2082(2) 0.5034(3) 0.4823(3) 0.0515(13) Uani 1 1 d .
H42 H 0.2118 0.5527 0.4803 0.062 Uiso 1 1 calc R
C22 C 0.1927(2) 0.5796(3) 0.2126(3) 0.0416(12) Uani 1 1 d .
H22 H 0.1568 0.5603 0.1612 0.050 Uiso 1 1 calc R
C30 C 0.3340(3) 0.6416(3) 0.5324(3) 0.0681(17) Uani 1 1 d .
H30 H 0.2944 0.6190 0.4958 0.082 Uiso 1 1 calc R
C20 C 0.0677(2) 0.4801(3) 0.1664(3) 0.0440(12) Uani 1 1 d .
C47 C 0.1892(2) 0.3339(3) 0.3799(3) 0.0404(11) Uani 1 1 d .
C8 C 0.0373(2) 0.3741(3) 0.0614(3) 0.0483(13) Uani 1 1 d .
C44 C 0.1995(3) 0.4047(3) 0.5394(3) 0.0689(17) Uani 1 1 d .
H44 H 0.1974 0.3871 0.5752 0.083 Uiso 1 1 calc R
C14 C -0.0359(2) 0.3006(3) -0.0682(3) 0.0659(17) Uani 1 1 d .
H14 H -0.0574 0.3424 -0.0985 0.079 Uiso 1 1 calc R
C19 C 0.0787(2) 0.5329(3) 0.2182(3) 0.0539(14) Uani 1 1 d .
H19 H 0.1198 0.5404 0.2705 0.065 Uiso 1 1 calc R
C16 C -0.0453(2) 0.5113(3) 0.0623(4) 0.0739(19) Uani 1 1 d .
H16 H -0.0867 0.5043 0.0103 0.089 Uiso 1 1 calc R
C10 C 0.0499(2) 0.2428(3) 0.0604(3) 0.0595(15) Uani 1 1 d .
H10 H 0.0871 0.2450 0.1171 0.071 Uiso 1 1 calc R
C18 C 0.0286(3) 0.5740(3) 0.1917(3) 0.0668(17) Uani 1 1 d .
H18 H 0.0362 0.6097 0.2261 0.080 Uiso 1 1 calc R
C11 C 0.0261(3) 0.1766(3) 0.0208(4) 0.0698(17) Uani 1 1 d .
H11 H 0.0470 0.1343 0.0503 0.084 Uiso 1 1 calc R
C17 C -0.0339(3) 0.5624(3) 0.1130(4) 0.0773(19) Uani 1 1 d .
H17 H -0.0674 0.5902 0.0959 0.093 Uiso 1 1 calc R
C12 C -0.0288(3) 0.1750(4) -0.0627(4) 0.077(2) Uani 1 1 d .
C37 C 0.4458(2) 0.3002(3) 0.5807(3) 0.0665(17) Uani 1 1 d .
H37 H 0.4767 0.2662 0.6186 0.080 Uiso 1 1 calc R
C50 C 0.1290(2) 0.1224(3) 0.3316(3) 0.0557(14) Uani 1 1 d .
H50 H 0.1286 0.1463 0.3668 0.067 Uiso 1 1 calc R
C52 C 0.1127(3) 0.0154(3) 0.2622(3) 0.0664(16) Uani 1 1 d .
H52 H 0.1019 -0.0330 0.2506 0.080 Uiso 1 1 calc R
C54 C 0.1466(2) 0.1222(3) 0.2462(3) 0.0562(14) Uani 1 1 d .
H54 H 0.1585 0.1462 0.2235 0.067 Uiso 1 1 calc R
C53 C 0.1292(3) 0.0508(3) 0.2274(4) 0.0645(15) Uani 1 1 d .
H53 H 0.1287 0.0269 0.1914 0.077 Uiso 1 1 calc R
C51 C 0.1119(3) 0.0502(3) 0.3133(4) 0.0680(16) Uani 1 1 d .
H51 H 0.1000 0.0260 0.3359 0.082 Uiso 1 1 calc R
C36 C 0.4570(3) 0.3707(3) 0.6036(3) 0.0662(17) Uani 1 1 d .
H36 H 0.4952 0.3847 0.6564 0.079 Uiso 1 1 calc R
C13 C -0.0592(3) 0.2356(4) -0.1086(4) 0.077(2) Uani 1 1 d .
H13 H -0.0948 0.2332 -0.1658 0.093 Uiso 1 1 calc R
C32 C 0.3995(5) 0.7388(4) 0.6200(5) 0.095(2) Uani 1 1 d .
C33 C 0.4501(4) 0.7098(4) 0.6394(4) 0.096(2) Uani 1 1 d .
H33 H 0.4890 0.7339 0.6745 0.116 Uiso 1 1 calc R
C31 C 0.3418(4) 0.7071(4) 0.5684(4) 0.087(2) Uani 1 1 d .
H31 H 0.3080 0.7281 0.5570 0.105 Uiso 1 1 calc R
F2 F -0.05202(17) 0.1096(2) -0.1000(2) 0.1131(15) Uani 1 1 d .
F4 F 0.4073(3) 0.8037(2) 0.6543(3) 0.160(2) Uani 1 1 d .

loop_
_atom_site_aniso_label
_atom_site_aniso_U_11
_atom_site_aniso_U_22
_atom_site_aniso_U_33
_atom_site_aniso_U_23
_atom_site_aniso_U_13
_atom_site_aniso_U_12
Ir1 0.03547(10) 0.02801(10) 0.03443(9) -0.00632(9) 0.02341(8) -0.00670(9)
N3 0.039(2) 0.035(3) 0.036(2) 0.0007(18) 0.0254(18) -0.0020(18)
N1 0.0308(19) 0.029(2) 0.0386(19) -0.0017(18) 0.0217(17) -0.0006(17)
O1 0.061(2) 0.035(2) 0.0487(18) -0.0060(16) 0.0426(18) -0.0084(16)
N6 0.053(2) 0.034(3) 0.050(2) -0.010(2) 0.038(2) -0.0109(19)
O2 0.075(2) 0.027(2) 0.060(2) -0.0062(16) 0.055(2) -0.0083(16)
F1 0.0559(18) 0.077(2) 0.0727(19) -0.0033(17) 0.0512(17) 0.0040(16)
C21 0.044(3) 0.031(3) 0.045(3) -0.009(2) 0.034(2) -0.005(2)
N5 0.048(2) 0.031(2) 0.043(2) -0.0069(18) 0.034(2) -0.0058(18)
F3 0.077(2) 0.048(2) 0.0567(17) 0.0198(15) 0.0425(16) 0.0107(16)
C27 0.046(3) 0.036(3) 0.041(3) -0.012(2) 0.032(2) -0.011(2)
C1 0.036(3) 0.022(3) 0.035(2) 0.0023(19) 0.022(2) -0.0009(19)
C5 0.041(3) 0.033(3) 0.036(2) 0.002(2) 0.025(2) 0.006(2)
C26 0.044(3) 0.033(3) 0.042(3) -0.002(2) 0.030(2) -0.007(2)
C6 0.031(2) 0.031(3) 0.031(2) -0.0009(19) 0.020(2) -0.0008(19)
C25 0.057(3) 0.032(3) 0.048(3) -0.010(2) 0.037(3) -0.013(2)
C23 0.063(3) 0.035(3) 0.052(3) 0.012(3) 0.044(3) 0.010(3)
C46 0.050(3) 0.048(3) 0.037(3) -0.006(2) 0.032(2) -0.005(2)
C2 0.035(3) 0.031(3) 0.038(2) 0.000(2) 0.023(2) 0.000(2)
C7 0.039(3) 0.035(3) 0.040(3) -0.010(2) 0.026(2) -0.005(2)
C48 0.047(3) 0.041(3) 0.045(3) -0.005(2) 0.034(3) -0.008(2)
C4 0.055(3) 0.038(3) 0.046(3) 0.000(2) 0.039(3) 0.003(2)
C3 0.047(3) 0.036(3) 0.056(3) 0.004(2) 0.043(3) 0.004(2)
C41 0.030(2) 0.046(4) 0.036(2) -0.009(2) 0.020(2) -0.008(2)
C28 0.049(3) 0.038(3) 0.043(3) -0.007(2) 0.032(3) -0.014(2)
N2 0.041(3) 0.069(4) 0.054(3) -0.017(2) 0.028(2) 0.000(2)
C40 0.047(3) 0.040(3) 0.044(3) -0.003(2) 0.033(3) -0.005(2)
C35 0.042(3) 0.054(4) 0.040(3) -0.003(3) 0.026(3) -0.006(2)
C49 0.058(3) 0.035(3) 0.046(3) -0.004(2) 0.038(3) -0.006(2)
C29 0.057(3) 0.045(4) 0.038(3) -0.013(2) 0.031(3) -0.019(3)
C15 0.039(3) 0.059(4) 0.057(3) -0.013(3) 0.030(3) -0.001(3)
C39 0.042(3) 0.042(3) 0.042(3) 0.000(2) 0.026(2) -0.002(2)
C38 0.068(4) 0.044(4) 0.060(3) 0.004(3) 0.044(3) 0.006(3)
N4 0.052(3) 0.047(3) 0.046(2) -0.005(2) 0.030(2) -0.006(2)
C9 0.037(3) 0.054(4) 0.054(3) -0.021(3) 0.029(3) -0.011(3)
C45 0.081(4) 0.042(4) 0.054(3) -0.002(3) 0.051(3) -0.005(3)
C24 0.063(3) 0.030(3) 0.062(3) -0.008(3) 0.047(3) -0.009(3)
C34 0.079(4) 0.068(5) 0.064(4) -0.031(3) 0.049(3) -0.042(3)
C43 0.071(4) 0.056(4) 0.057(3) -0.017(3) 0.049(3) -0.012(3)
C42 0.054(3) 0.044(4) 0.053(3) -0.010(3) 0.037(3) -0.008(2)
C22 0.043(3) 0.033(3) 0.045(3) 0.001(2) 0.030(2) 0.000(2)
C30 0.077(4) 0.055(4) 0.068(4) -0.024(3) 0.050(4) -0.020(3)
C20 0.036(3) 0.043(3) 0.044(3) -0.004(2) 0.026(2) 0.003(2)
C47 0.047(3) 0.030(3) 0.048(3) -0.001(2) 0.035(2) -0.004(2)
C8 0.039(3) 0.051(4) 0.044(3) -0.013(3) 0.026(2) -0.004(2)
C44 0.102(5) 0.063(5) 0.067(4) -0.006(3) 0.069(4) -0.006(4)
C14 0.038(3) 0.076(5) 0.058(3) -0.024(3) 0.025(3) -0.004(3)
C19 0.054(3) 0.041(3) 0.056(3) -0.008(3) 0.035(3) 0.003(3)
C16 0.040(3) 0.082(5) 0.070(4) -0.019(4) 0.030(3) 0.011(3)
C10 0.047(3) 0.056(4) 0.057(3) -0.022(3) 0.031(3) -0.016(3)
C18 0.067(4) 0.054(4) 0.076(4) -0.013(3) 0.050(3) 0.010(3)
C11 0.068(4) 0.060(4) 0.085(4) -0.021(4) 0.056(4) -0.015(3)
C17 0.060(4) 0.075(5) 0.082(4) -0.008(4) 0.046(4) 0.022(3)
C12 0.060(4) 0.083(5) 0.076(4) -0.051(4) 0.045(4) -0.033(4)
C37 0.055(4) 0.062(5) 0.049(3) 0.006(3) 0.025(3) 0.012(3)
C50 0.074(4) 0.038(3) 0.058(3) -0.004(3) 0.048(3) -0.009(3)
C52 0.082(4) 0.029(3) 0.073(4) -0.003(3) 0.050(4) -0.004(3)
C54 0.074(4) 0.041(4) 0.070(4) -0.005(3) 0.057(3) -0.009(3)
C53 0.077(4) 0.044(4) 0.080(4) -0.014(3) 0.059(3) -0.006(3)
C51 0.096(5) 0.043(4) 0.079(4) 0.005(3) 0.067(4) -0.005(3)
C36 0.053(4) 0.069(5) 0.048(3) 0.002(3) 0.026(3) 0.002(3)
C13 0.050(4) 0.087(6) 0.060(4) -0.032(4) 0.027(3) -0.007(4)
C32 0.145(8) 0.060(5) 0.080(5) -0.032(4) 0.081(6) -0.029(5)
C33 0.109(6) 0.079(6) 0.078(5) -0.046(4) 0.059(5) -0.061(5)
C31 0.116(6) 0.071(5) 0.086(5) -0.012(4) 0.076(5) 0.006(4)
F2 0.094(3) 0.092(3) 0.122(3) -0.073(3) 0.067(3) -0.043(2)
F4 0.261(6) 0.080(4) 0.158(4) -0.071(3) 0.156(4) -0.056(4)

loop_
_atom_type_symbol
_atom_type_description
_atom_type_scat_dispersion_real
_atom_type_scat_dispersion_imag
_atom_type_scat_source
C C 0.0033 0.0016 'International Tables Vol C Tables 4.2.6.8 and 6.1.1.4'
H H 0.0000 0.0000 'International Tables Vol C Tables 4.2.6.8 and 6.1.1.4'
F F 0.0171 0.0103 'International Tables Vol C Tables 4.2.6.8 and 6.1.1.4'
Ir Ir -1.4442 7.9887 'International Tables Vol C Tables 4.2.6.8 and 6.1.1.4'
N N 0.0061 0.0033 'International Tables Vol C Tables 4.2.6.8 and 6.1.1.4'
O O 0.0106 0.0060 'International Tables Vol C Tables 4.2.6.8 and 6.1.1.4'

loop_
_geom_angle_atom_site_label_1
_geom_angle_atom_site_label_2
_geom_angle_atom_site_label_3
_geom_angle
N3 Ir1 N1 174.96(14)
N3 Ir1 O1 79.13(13)
N3 Ir1 N5 98.16(14)
N1 Ir1 O1 100.22(13)
N1 Ir1 N5 86.72(14)
C21 Ir1 N3 80.30(16)
C21 Ir1 N1 94.69(16)
C21 Ir1 O1 87.09(15)
C21 Ir1 N5 171.78(15)
N5 Ir1 O1 84.68(13)
C1 Ir1 N3 101.18(16)
C1 Ir1 N1 79.50(16)
C1 Ir1 O1 179.59(15)
C1 Ir1 C21 93.22(17)
C1 Ir1 N5 95.00(15)
C27 N3 Ir1 109.5(3)
C27 N3 C40 119.0(4)
C40 N3 Ir1 130.7(3)
C7 N1 Ir1 113.3(3)
C7 N1 C20 119.2(4)
C20 N1 Ir1 127.5(3)
C41 O1 Ir1 130.4(3)
C48 N6 N5 105.4(4)
C47 O2 C48 104.3(4)
C26 C21 Ir1 112.1(3)
C22 C21 Ir1 129.2(3)
C22 C21 C26 118.5(4)
N6 N5 Ir1 125.7(3)
C47 N5 Ir1 126.1(3)
C47 N5 N6 107.9(4)
N3 C27 C26 115.2(4)
N3 C27 C28 118.1(4)
C28 C27 C26 126.6(4)
C6 C1 Ir1 114.6(3)
C2 C1 Ir1 128.5(3)
C2 C1 C6 116.9(4)
C4 C5 C6 120.3(4)
C21 C26 C27 114.4(4)
C25 C26 C21 120.8(4)
C25 C26 C27 124.1(4)
C1 C6 C7 113.9(4)
C5 C6 C1 121.2(4)
C5 C6 C7 124.4(4)
C24 C25 C26 119.5(4)
F3 C23 C24 118.0(5)
F3 C23 C22 117.6(5)
C24 C23 C22 124.4(5)
C41 C46 C47 121.3(4)
C45 C46 C41 120.1(5)
C45 C46 C47 118.5(5)
C3 C2 C1 119.5(4)
N1 C7 C6 114.1(4)
N1 C7 C8 118.7(4)
C8 C7 C6 126.9(4)
N6 C48 O2 112.3(4)
N6 C48 C49 129.7(5)
O2 C48 C49 118.0(4)
C5 C4 C3 118.2(4)
F1 C3 C4 117.9(4)
C2 C3 F1 118.3(4)
C2 C3 C4 123.9(4)
O1 C41 C46 125.6(4)
O1 C41 C42 118.7(4)
C46 C41 C42 115.7(4)
C27 C28 C29 121.6(5)
N4 C28 C27 121.6(5)
N4 C28 C29 116.4(4)
C8 N2 C15 117.7(4)
N3 C40 C35 118.9(5)
N3 C40 C39 121.3(4)
C39 C40 C35 119.8(5)
N4 C35 C40 121.8(5)
N4 C35 C36 118.3(5)
C36 C35 C40 119.7(5)
C50 C49 C48 121.8(5)
C50 C49 C54 119.2(5)
C54 C49 C48 118.9(5)
C34 C29 C28 119.6(5)
C30 C29 C28 120.4(5)
C30 C29 C34 119.8(5)
N2 C15 C20 122.0(5)
N2 C15 C16 119.3(5)
C16 C15 C20 118.4(5)
C38 C39 C40 119.0(5)
C37 C38 C39 121.0(5)
C28 N4 C35 118.3(4)
C14 C9 C8 120.9(5)
C10 C9 C8 119.9(5)
C10 C9 C14 118.4(5)
C44 C45 C46 121.8(5)
C23 C24 C25 118.4(5)
C33 C34 C29 119.5(6)
C42 C43 C44 120.5(5)
C43 C42 C41 122.9(5)
C23 C22 C21 118.4(4)
C29 C30 C31 120.4(6)
N1 C20 C15 117.8(4)
N1 C20 C19 122.2(4)
C19 C20 C15 119.9(4)
O2 C47 C46 119.4(4)
N5 C47 O2 110.0(4)
N5 C47 C46 130.6(5)
C7 C8 C9 122.4(4)
N2 C8 C7 122.1(5)
N2 C8 C9 115.0(4)
C45 C44 C43 119.0(5)
C13 C14 C9 121.6(6)
C18 C19 C20 119.8(5)
C17 C16 C15 121.2(5)
C9 C10 C11 120.6(5)
C19 C18 C17 120.6(5)
C12 C11 C10 118.4(6)
C16 C17 C18 120.1(5)
C13 C12 C11 122.5(6)
C13 C12 F2 120.0(6)
F2 C12 C11 117.6(7)
C36 C37 C38 121.4(5)
C49 C50 C51 120.5(5)
C51 C52 C53 120.7(5)
C49 C54 C53 120.5(5)
C52 C53 C54 119.5(5)
C52 C51 C50 119.6(5)
C37 C36 C35 119.1(5)
C12 C13 C14 118.3(6)
C33 C32 F4 118.4(8)
C31 C32 C33 123.0(7)
C31 C32 F4 118.6(8)
C32 C33 C34 119.1(7)
C32 C31 C30 118.1(7)

loop_
_geom_bond_atom_site_label_1
_geom_bond_atom_site_label_2
_geom_bond_distance
Ir1 N3 2.068(3)
Ir1 N1 2.069(3)
Ir1 O1 2.148(3)
Ir1 C21 1.992(5)
Ir1 N5 2.139(4)
Ir1 C1 1.985(4)
N3 C27 1.360(5)
N3 C40 1.369(6)
N1 C7 1.341(5)
N1 C20 1.381(5)
O1 C41 1.299(5)
N6 N5 1.406(5)
N6 C48 1.285(5)
O2 C48 1.369(5)
O2 C47 1.355(5)
F1 C3 1.364(5)
C21 C26 1.409(6)
C21 C22 1.398(6)
N5 C47 1.306(5)
F3 C23 1.358(5)
C27 C26 1.450(6)
C27 C28 1.444(6)
C1 C6 1.416(5)
C1 C2 1.405(6)
C5 C6 1.403(6)
C5 C4 1.361(6)
C26 C25 1.406(6)
C6 C7 1.459(6)
C25 C24 1.380(6)
C23 C24 1.365(6)
C23 C22 1.371(6)
C46 C41 1.417(7)
C46 C45 1.401(6)
C46 C47 1.432(6)
C2 C3 1.363(6)
C7 C8 1.442(6)
C48 C49 1.456(6)
C4 C3 1.375(6)
C41 C42 1.417(6)
C28 C29 1.485(7)
C28 N4 1.316(6)
N2 C15 1.361(6)
N2 C8 1.300(6)
C40 C35 1.414(6)
C40 C39 1.393(7)
C35 N4 1.351(6)
C35 C36 1.405(7)
C49 C50 1.367(6)
C49 C54 1.380(6)
C29 C34 1.388(6)
C29 C30 1.357(7)
C15 C20 1.422(6)
C15 C16 1.411(7)
C39 C38 1.382(6)
C38 C37 1.378(7)
C9 C8 1.482(7)
C9 C14 1.384(6)
C9 C10 1.381(7)
C45 C44 1.360(7)
C34 C33 1.378(8)
C43 C42 1.357(6)
C43 C44 1.385(7)
C30 C31 1.398(8)
C20 C19 1.390(6)
C14 C13 1.375(8)
C19 C18 1.380(6)
C16 C17 1.348(7)
C10 C11 1.391(7)
C18 C17 1.407(7)
C11 C12 1.371(7)
C12 C13 1.358(9)
C12 F2 1.361(7)
C37 C36 1.365(7)
C50 C51 1.394(7)
C52 C53 1.374(7)
C52 C51 1.357(7)
C54 C53 1.381(7)
C32 C33 1.349(10)
C32 C31 1.346(9)
C32 F4 1.370(8)

loop_
_smtbx_masks_void_nr
_smtbx_masks_void_average_x
_smtbx_masks_void_average_y
_smtbx_masks_void_average_z
_smtbx_masks_void_volume
_smtbx_masks_void_count_electrons
1 0.000 0.000 0.000 30.4 0.0
2 0.000 -0.050 0.250 13.9 0.0
3 0.000 0.000 0.500 30.4 0.0
4 0.000 0.050 0.750 13.9 0.0
5 0.000 0.351 0.250 122.4 36.9
6 0.000 0.649 0.750 122.4 37.0
7 0.178 0.320 0.829 28.4 0.1
8 0.178 0.680 0.329 28.4 0.0
9 0.322 0.180 0.171 28.4 1.2
10 0.322 0.820 0.671 28.4 1.9
11 0.500 0.149 0.750 122.4 37.0
12 0.500 0.500 1.000 30.4 0.0
13 0.500 0.500 0.500 30.4 0.0
14 0.500 0.851 0.250 122.4 36.9
15 0.500 0.450 0.250 13.9 0.0
16 0.500 0.550 0.750 13.9 0.0
17 0.678 0.180 0.329 28.4 0.0
18 0.678 0.820 0.829 28.4 0.1
19 0.822 0.320 0.671 28.4 1.9
20 0.822 0.680 0.171 28.4 1.2
